data_4508105
loop_
_publ_author_name
'Mazaj, Matja\<z'
'Birsa \<Celi\<c, Tadeja'
'Mali, Gregor'
'Rangus, Mojca'
'Kau\<ci\<c, Ven\<ceslav'
'Zabukovec Logar, Nata\<sa'

_publ_section_title
;
 Control of the Crystallization Process and Structure Dimensionality of
 Mg--Benzene--1,3,5-Tricarboxylates by Tuning Solvent Composition
;
_journal_issue 8
_journal_name_full 'Crystal Growth &amp; Design'
_journal_page_first 3825
_journal_paper_doi 10.1021/cg400929z
_journal_volume 13
_journal_year 2013
_chemical_formula_sum 'C18 H6 Mg3 O12'
_chemical_formula_weight 487.15
_chemical_name_systematic
;
 ?
;
_space_group_IT_number 2
_symmetry_space_group_name_Hall '-P 1'
_symmetry_space_group_name_H-M 'P -1'
_atom_sites_solution_hydrogens geom
_atom_sites_solution_primary direct
_atom_sites_solution_secondary difmap
_audit_creation_method SHELXL-97
_cell_angle_alpha 66.135(4)
_cell_angle_beta 66.148(4)
_cell_angle_gamma 66.148(4)
_cell_formula_units_Z 1
_cell_length_a 7.7922(2)
_cell_length_b 7.7932(2)
_cell_length_c 7.7929(2)
_cell_measurement_temperature 293(2)
_cell_volume 379.06(2)
_computing_structure_refinement 'SHELXL-97 (Sheldrick, 1997)'
_diffrn_ambient_temperature 293(2)
_diffrn_measured_fraction_theta_full 0.967
_diffrn_measured_fraction_theta_max 0.967
_diffrn_radiation_monochromator graphite
_diffrn_radiation_source 'fine-focus sealed tube'
_diffrn_radiation_type MoK\a
_diffrn_radiation_wavelength 0.71073
_diffrn_reflns_av_R_equivalents 0.1001
_diffrn_reflns_av_sigmaI/netI 0.1158
_diffrn_reflns_limit_h_max 10
_diffrn_reflns_limit_h_min -10
_diffrn_reflns_limit_k_max 9
_diffrn_reflns_limit_k_min -9
_diffrn_reflns_limit_l_max 9
_diffrn_reflns_limit_l_min -10
_diffrn_reflns_number 2862
_diffrn_reflns_theta_full 27.31
_diffrn_reflns_theta_max 27.31
_diffrn_reflns_theta_min 2.98
_exptl_absorpt_coefficient_mu 0.289
_exptl_absorpt_correction_T_max 0.9975
_exptl_absorpt_correction_T_min 0.9938
_exptl_absorpt_correction_type psi-scan
_exptl_crystal_density_diffrn 2.13
_exptl_crystal_density_method 'not measured'
_exptl_crystal_F_000 126
_exptl_crystal_size_max 0.05
_exptl_crystal_size_mid 0.05
_exptl_crystal_size_min 0.02
_refine_diff_density_max 0.661
_refine_diff_density_min -0.489
_refine_diff_density_rms 0.139
_refine_ls_extinction_method none
_refine_ls_goodness_of_fit_ref 1.074
_refine_ls_hydrogen_treatment mixed
_refine_ls_matrix_type full
_refine_ls_number_parameters 161
_refine_ls_number_reflns 1631
_refine_ls_number_restraints 0
_refine_ls_restrained_S_all 1.074
_refine_ls_R_factor_all 0.1413
_refine_ls_R_factor_gt 0.0854
_refine_ls_shift/su_max 0.000
_refine_ls_shift/su_mean 0.000
_refine_ls_structure_factor_coef Fsqd
_refine_ls_weighting_details 'calc w=1/[\s^2^(Fo^2^)+(0.1205P)^2^+0.8892P] where P=(Fo^2^+2Fc^2^)/3'
_refine_ls_weighting_scheme calc
_refine_ls_wR_factor_gt 0.2111
_refine_ls_wR_factor_ref 0.2552
_reflns_number_gt 1020
_reflns_number_total 1631
_reflns_threshold_expression >2sigma(I)
_cod_data_source_file cg400929z_si_004.cif
_cod_data_source_block k1325
_cod_original_cell_volume 379.056(17)
_cod_original_sg_symbol_H-M 'p -1'
_cod_database_code 4508105

loop_
_symmetry_equiv_pos_as_xyz
'x, y, z'
'-x, -y, -z'

loop_
_atom_site_label
_atom_site_type_symbol
_atom_site_fract_x
_atom_site_fract_y
_atom_site_fract_z
_atom_site_U_iso_or_equiv
_atom_site_adp_type
_atom_site_occupancy
_atom_site_symmetry_multiplicity
_atom_site_calc_flag
_atom_site_refinement_flags
Mg1 Mg -0.1617(3) -0.1626(3) 1.3383(3) 0.0283(6) Uani 1 1 d .
Mg2 Mg 0.0000 0.0000 0.5000 0.0250(7) Uani 1 2 d S
O1 O -0.2221(7) 0.5843(7) 0.4787(7) 0.0338(11) Uani 1 1 d .
O2 O -0.1030(6) 0.2592(6) 0.5728(6) 0.0298(11) Uani 1 1 d .
O3 O -0.4147(6) -0.0212(7) 1.2765(6) 0.0319(11) Uani 1 1 d .
O4 O -0.7405(6) 0.0737(7) 1.3969(6) 0.0313(11) Uani 1 1 d .
O5 O -1.0217(7) 0.7776(7) 1.0843(6) 0.0340(11) Uani 1 1 d .
O6 O -0.9275(6) 0.8963(6) 0.7596(6) 0.0295(10) Uani 1 1 d .
C1 C -0.4283(8) 0.4051(9) 0.7455(8) 0.0258(13) Uani 1 1 d .
C2 C -0.4284(9) 0.2443(9) 0.9077(9) 0.0260(13) Uani 1 1 d .
C3 C -0.5941(8) 0.2453(9) 1.0733(8) 0.0239(13) Uani 1 1 d .
C4 C -0.7570(9) 0.4077(9) 1.0717(9) 0.0257(13) Uani 1 1 d .
C5 C -0.7557(8) 0.5725(9) 0.9068(9) 0.0261(13) Uani 1 1 d .
C6 C -0.5922(9) 0.5710(10) 0.7442(9) 0.0259(13) Uani 1 1 d .
C7 C -0.2386(9) 0.4175(9) 0.5836(9) 0.0263(13) Uani 1 1 d .
C8 C -0.5828(9) 0.0830(9) 1.2614(9) 0.0259(13) Uani 1 1 d .
C9 C -0.9161(8) 0.7618(9) 0.9176(9) 0.0241(13) Uani 1 1 d .
H1 H -0.339(14) 0.124(15) 0.904(13) 0.058(15) Uiso 1 1 d .
H2 H -0.866(13) 0.360(14) 1.199(14) 0.058(15) Uiso 1 1 d .
H3 H -0.586(13) 0.663(14) 0.625(15) 0.058(15) Uiso 1 1 d .

loop_
_atom_site_aniso_label
_atom_site_aniso_U_11
_atom_site_aniso_U_22
_atom_site_aniso_U_33
_atom_site_aniso_U_23
_atom_site_aniso_U_13
_atom_site_aniso_U_12
Mg1 0.0246(10) 0.0273(12) 0.0262(11) -0.0055(8) -0.0057(8) -0.0049(8)
Mg2 0.0217(14) 0.0252(15) 0.0221(14) -0.0058(11) -0.0046(11) -0.0039(11)
O1 0.036(2) 0.027(2) 0.031(2) -0.0038(19) -0.0029(19) -0.0124(19)
O2 0.021(2) 0.022(2) 0.031(2) -0.0062(18) 0.0001(17) -0.0014(17)
O3 0.024(2) 0.030(2) 0.028(2) 0.0020(19) -0.0113(18) -0.0012(18)
O4 0.022(2) 0.033(3) 0.025(2) -0.0039(18) -0.0020(18) -0.0033(18)
O5 0.031(2) 0.034(3) 0.023(2) -0.0086(19) -0.0034(19) 0.0006(19)
O6 0.031(2) 0.025(2) 0.022(2) -0.0020(17) -0.0099(18) -0.0018(18)
C1 0.021(3) 0.027(3) 0.019(3) -0.004(2) 0.000(2) -0.006(2)
C2 0.023(3) 0.022(3) 0.024(3) -0.003(2) -0.008(2) -0.002(2)
C3 0.023(3) 0.021(3) 0.020(3) -0.002(2) -0.002(2) -0.007(2)
C4 0.022(3) 0.029(3) 0.021(3) -0.006(2) -0.006(2) -0.005(2)
C5 0.017(3) 0.027(3) 0.028(3) -0.008(2) -0.005(2) -0.001(2)
C6 0.026(3) 0.026(3) 0.022(3) -0.004(2) -0.006(2) -0.007(2)
C7 0.024(3) 0.029(3) 0.023(3) -0.005(2) -0.005(2) -0.008(2)
C8 0.025(3) 0.022(3) 0.027(3) -0.009(2) -0.006(2) -0.003(2)
C9 0.019(3) 0.022(3) 0.024(3) -0.005(2) -0.004(2) -0.003(2)

loop_
_atom_type_symbol
_atom_type_description
_atom_type_scat_dispersion_real
_atom_type_scat_dispersion_imag
_atom_type_scat_source
C C 0.0033 0.0016 'International Tables Vol C Tables 4.2.6.8 and 6.1.1.4'
H H 0.0000 0.0000 'International Tables Vol C Tables 4.2.6.8 and 6.1.1.4'
Mg Mg 0.0486 0.0363 'International Tables Vol C Tables 4.2.6.8 and 6.1.1.4'
O O 0.0106 0.0060 'International Tables Vol C Tables 4.2.6.8 and 6.1.1.4'

loop_
_geom_angle_atom_site_label_1
_geom_angle_atom_site_label_2
_geom_angle_atom_site_label_3
_geom_angle
_geom_angle_site_symmetry_1
_geom_angle_site_symmetry_3
O1 Mg1 O5 94.5(2) 1_546 1_645
O1 Mg1 O3 94.7(2) 1_546 .
O5 Mg1 O3 94.1(2) 1_645 .
O1 Mg1 O4 94.6(2) 1_546 2_458
O5 Mg1 O4 167.0(2) 1_645 2_458
O3 Mg1 O4 94.38(19) . 2_458
O1 Mg1 O2 94.4(2) 1_546 2_557
O5 Mg1 O2 94.83(19) 1_645 2_557
O3 Mg1 O2 166.7(2) . 2_557
O4 Mg1 O2 75.22(17) 2_458 2_557
O1 Mg1 O6 166.9(2) 1_546 2_467
O5 Mg1 O6 94.3(2) 1_645 2_467
O3 Mg1 O6 94.4(2) . 2_467
O4 Mg1 O6 75.26(18) 2_458 2_467
O2 Mg1 O6 75.10(17) 2_557 2_467
O1 Mg1 Mg2 122.12(17) 1_546 1_556
O5 Mg1 Mg2 122.14(18) 1_645 1_556
O3 Mg1 Mg2 121.94(17) . 1_556
O4 Mg1 Mg2 44.89(13) 2_458 1_556
O2 Mg1 Mg2 44.74(12) 2_557 1_556
O6 Mg1 Mg2 44.74(12) 2_467 1_556
O2 Mg2 O2 180.0(2) 2_556 .
O2 Mg2 O6 80.25(17) 2_556 2_466
O2 Mg2 O6 99.75(17) . 2_466
O2 Mg2 O6 99.75(17) 2_556 1_645
O2 Mg2 O6 80.25(17) . 1_645
O6 Mg2 O6 180.00(10) 2_466 1_645
O2 Mg2 O4 80.01(17) 2_556 2_457
O2 Mg2 O4 99.99(17) . 2_457
O6 Mg2 O4 80.28(18) 2_466 2_457
O6 Mg2 O4 99.72(18) 1_645 2_457
O2 Mg2 O4 99.99(17) 2_556 1_654
O2 Mg2 O4 80.01(17) . 1_654
O6 Mg2 O4 99.72(18) 2_466 1_654
O6 Mg2 O4 80.28(18) 1_645 1_654
O4 Mg2 O4 180.0 2_457 1_654
O2 Mg2 Mg1 47.94(13) 2_556 1_554
O2 Mg2 Mg1 132.06(13) . 1_554
O6 Mg2 Mg1 48.25(14) 2_466 1_554
O6 Mg2 Mg1 131.75(14) 1_645 1_554
O4 Mg2 Mg1 47.93(13) 2_457 1_554
O4 Mg2 Mg1 132.07(13) 1_654 1_554
O2 Mg2 Mg1 132.06(13) 2_556 2_557
O2 Mg2 Mg1 47.94(13) . 2_557
O6 Mg2 Mg1 131.75(14) 2_466 2_557
O6 Mg2 Mg1 48.25(14) 1_645 2_557
O4 Mg2 Mg1 132.07(13) 2_457 2_557
O4 Mg2 Mg1 47.93(13) 1_654 2_557
Mg1 Mg2 Mg1 180.0 1_554 2_557
C7 O1 Mg1 169.6(5) . 1_564
C7 O2 Mg2 147.2(4) . .
C7 O2 Mg1 125.4(4) . 2_557
Mg2 O2 Mg1 87.32(16) . 2_557
C8 O3 Mg1 169.4(4) . .
C8 O4 Mg2 146.6(4) . 1_456
C8 O4 Mg1 126.2(4) . 2_458
Mg2 O4 Mg1 87.19(16) 1_456 2_458
C9 O5 Mg1 169.1(5) . 1_465
C9 O6 Mg2 147.8(5) . 1_465
C9 O6 Mg1 125.2(4) . 2_467
Mg2 O6 Mg1 87.01(17) 1_465 2_467
C2 C1 C6 120.3(6) . .
C2 C1 C7 119.4(5) . .
C6 C1 C7 119.4(6) . .
C1 C2 C3 120.0(6) . .
C4 C3 C2 119.9(6) . .
C4 C3 C8 119.7(5) . .
C2 C3 C8 119.8(5) . .
C3 C4 C5 120.0(6) . .
C6 C5 C4 119.9(6) . .
C6 C5 C9 119.3(6) . .
C4 C5 C9 120.1(5) . .
C5 C6 C1 120.0(6) . .
O1 C7 O2 124.5(6) . .
O1 C7 C1 117.7(5) . .
O2 C7 C1 117.6(6) . .
O3 C8 O4 125.1(6) . .
O3 C8 C3 116.9(6) . .
O4 C8 C3 117.7(5) . .
O5 C9 O6 124.7(5) . .
O5 C9 C5 117.2(5) . .
O6 C9 C5 118.0(5) . .

loop_
_geom_bond_atom_site_label_1
_geom_bond_atom_site_label_2
_geom_bond_distance
_geom_bond_site_symmetry_2
Mg1 O1 1.975(5) 1_546
Mg1 O5 1.978(5) 1_645
Mg1 O3 1.978(5) .
Mg1 O4 2.186(5) 2_458
Mg1 O2 2.186(5) 2_557
Mg1 O6 2.197(5) 2_467
Mg1 Mg2 2.941(2) 1_556
Mg2 O2 2.072(4) 2_556
Mg2 O2 2.072(4) .
Mg2 O6 2.073(4) 2_466
Mg2 O6 2.073(4) 1_645
Mg2 O4 2.078(5) 2_457
Mg2 O4 2.078(5) 1_654
Mg2 Mg1 2.941(2) 1_554
Mg2 Mg1 2.941(2) 2_557
O1 C7 1.251(8) .
O1 Mg1 1.975(5) 1_564
O2 C7 1.267(7) .
O2 Mg1 2.186(5) 2_557
O3 C8 1.255(7) .
O4 C8 1.261(8) .
O4 Mg2 2.078(5) 1_456
O4 Mg1 2.186(5) 2_458
O5 C9 1.250(7) .
O5 Mg1 1.978(5) 1_465
O6 C9 1.262(8) .
O6 Mg2 2.073(4) 1_465
O6 Mg1 2.197(5) 2_467
C1 C2 1.373(9) .
C1 C6 1.403(9) .
C1 C7 1.514(8) .
C2 C3 1.409(8) .
C3 C4 1.384(8) .
C3 C8 1.506(8) .
C4 C5 1.402(9) .
C5 C6 1.386(9) .
C5 C9 1.507(8) .
